data_4031742
loop_
_publ_author_name
'Yau, Johnathon'
'Hunt, Kaarel E.'
'McDougall, Laura'
'Kennedy, Alan R.'
'Nelson, David J.'

_publ_section_title
;
 Half-sandwich nickel(II) complexes bearing
 1,3-di(cycloalkyl)imidazol-2-ylidene ligands.
;
_journal_name_full 'Beilstein journal of organic chemistry'
_journal_page_first 2171
_journal_page_last 2178
_journal_paper_doi 10.3762/bjoc.11.235
_journal_volume 11
_journal_year 2015
_chemical_formula_sum 'C20 H29 Cl N2 Ni'
_chemical_formula_weight 391.61
_chemical_name_systematic
;
 ?
;
_space_group_IT_number 29
_symmetry_cell_setting orthorhombic
_symmetry_space_group_name_Hall 'P 2c -2ac'
_symmetry_space_group_name_H-M 'P c a 21'
_atom_sites_solution_hydrogens geom
_atom_sites_solution_primary direct
_atom_sites_solution_secondary difmap
_audit_creation_method SHELXL-97
_cell_angle_alpha 90.00
_cell_angle_beta 90.00
_cell_angle_gamma 90.00
_cell_formula_units_Z 4
_cell_length_a 16.3306(3)
_cell_length_b 10.2549(2)
_cell_length_c 11.1879(2)
_cell_measurement_reflns_used 4440
_cell_measurement_temperature 123(2)
_cell_measurement_theta_max 29.4826
_cell_measurement_theta_min 2.9633
_cell_volume 1873.62(6)
_computing_cell_refinement CrysalisPro
_computing_data_collection CrysalisPro
_computing_data_reduction CrysalisPro
_computing_publication_material SHELXL-97
_computing_structure_refinement 'SHELXL-97 (Sheldrick, 2008)'
_computing_structure_solution SHELXS
_diffrn_ambient_temperature 123(2)
_diffrn_measured_fraction_theta_full 0.998
_diffrn_measured_fraction_theta_max 0.909
_diffrn_measurement_device_type 'Oxford Diffraction Xcalibur E'
_diffrn_measurement_method 'omega scans'
_diffrn_radiation_monochromator graphite
_diffrn_radiation_source 'fine-focus sealed tube'
_diffrn_radiation_type MoK\a
_diffrn_radiation_wavelength 0.71073
_diffrn_reflns_av_R_equivalents 0.0316
_diffrn_reflns_av_sigmaI/netI 0.0494
_diffrn_reflns_limit_h_max 16
_diffrn_reflns_limit_h_min -22
_diffrn_reflns_limit_k_max 13
_diffrn_reflns_limit_k_min -9
_diffrn_reflns_limit_l_max 14
_diffrn_reflns_limit_l_min -15
_diffrn_reflns_number 8979
_diffrn_reflns_theta_full 27.00
_diffrn_reflns_theta_max 29.55
_diffrn_reflns_theta_min 2.97
_exptl_absorpt_coefficient_mu 1.182
_exptl_absorpt_correction_T_max 0.960
_exptl_absorpt_correction_T_min 0.778
_exptl_absorpt_correction_type analytical
_exptl_absorpt_process_details
;
CrysAlisPro, Oxford Diffraction Ltd.,
Version 1.171.34.40 (release 27-08-2010 CrysAlis171 .NET)
(compiled Aug 27 2010,11:50:40)
Analytical numeric absorption correction using a multifaceted crystal
            model based on expressions derived by R.C. Clark & J.S. Reid.
(Clark, R. C. & Reid, J. S. (1995). Acta Cryst. A51, 887-897)
;
_exptl_crystal_colour red
_exptl_crystal_density_diffrn 1.388
_exptl_crystal_density_method 'not measured'
_exptl_crystal_description 'fragment plate'
_exptl_crystal_F_000 832
_exptl_crystal_size_max 0.50
_exptl_crystal_size_mid 0.25
_exptl_crystal_size_min 0.03
_refine_diff_density_max 0.421
_refine_diff_density_min -0.344
_refine_diff_density_rms 0.064
_refine_ls_abs_structure_details 'Flack H D (1983), Acta Cryst. A39, 876-881'
_refine_ls_abs_structure_Flack -0.004(12)
_refine_ls_extinction_method none
_refine_ls_goodness_of_fit_ref 1.021
_refine_ls_hydrogen_treatment constr
_refine_ls_matrix_type full
_refine_ls_number_parameters 217
_refine_ls_number_reflns 4499
_refine_ls_number_restraints 1
_refine_ls_restrained_S_all 1.021
_refine_ls_R_factor_all 0.0412
_refine_ls_R_factor_gt 0.0336
_refine_ls_shift/su_max 0.001
_refine_ls_shift/su_mean 0.000
_refine_ls_structure_factor_coef Fsqd
_refine_ls_weighting_details 'calc w=1/[\s^2^(Fo^2^)+(0.0266P)^2^+0.2475P] where P=(Fo^2^+2Fc^2^)/3'
_refine_ls_weighting_scheme calc
_refine_ls_wR_factor_gt 0.0652
_refine_ls_wR_factor_ref 0.0683
_reflns_number_gt 4029
_reflns_number_total 4499
_reflns_threshold_expression I>2\s(I)
_cod_data_source_file 1860-5397-11-235-S1.cif
_cod_data_source_block nelson_johnred
_cod_depositor_comments 'Adding full bibliography for 4031742--4031743.cif.'
_cod_original_sg_symbol_H-M Pca21
_cod_database_code 4031742

loop_
_symmetry_equiv_pos_as_xyz
'x, y, z'
'-x, -y, z+1/2'
'-x+1/2, y, z+1/2'
'x+1/2, -y, z'

loop_
_atom_site_label
_atom_site_type_symbol
_atom_site_fract_x
_atom_site_fract_y
_atom_site_fract_z
_atom_site_U_iso_or_equiv
_atom_site_adp_type
_atom_site_occupancy
_atom_site_symmetry_multiplicity
_atom_site_calc_flag
_atom_site_refinement_flags
Ni1 Ni 0.974969(16) -0.11018(3) 0.30327(3) 0.01240(7) Uani 1 1 d .
Cl1 Cl 0.90027(4) -0.18204(7) 0.45170(6) 0.02320(15) Uani 1 1 d .
N1 N 0.82480(12) -0.09551(19) 0.16541(19) 0.0141(4) Uani 1 1 d .
N2 N 0.86181(13) 0.09366(19) 0.22572(18) 0.0144(4) Uani 1 1 d .
C1 C 0.88450(15) -0.0329(2) 0.2261(2) 0.0138(5) Uani 1 1 d .
C2 C 0.76576(15) -0.0090(2) 0.1269(2) 0.0172(5) Uani 1 1 d .
H2 H 0.7180 -0.0293 0.0821 0.021 Uiso 1 1 calc R
C3 C 0.78881(15) 0.1094(2) 0.1651(2) 0.0174(5) Uani 1 1 d .
H3 H 0.7603 0.1890 0.1527 0.021 Uiso 1 1 calc R
C4 C 0.82445(15) -0.2367(2) 0.1421(2) 0.0138(5) Uani 1 1 d .
H4 H 0.8693 -0.2770 0.1906 0.017 Uiso 1 1 calc R
C5 C 0.74363(16) -0.2977(2) 0.1815(2) 0.0173(5) Uani 1 1 d .
H5A H 0.6978 -0.2552 0.1386 0.021 Uiso 1 1 calc R
H5B H 0.7357 -0.2832 0.2682 0.021 Uiso 1 1 calc R
C6 C 0.74309(16) -0.4441(3) 0.1553(2) 0.0192(5) Uani 1 1 d .
H6A H 0.6886 -0.4805 0.1753 0.023 Uiso 1 1 calc R
H6B H 0.7843 -0.4880 0.2063 0.023 Uiso 1 1 calc R
C7 C 0.76224(17) -0.4714(3) 0.0237(2) 0.0200(6) Uani 1 1 d .
H7A H 0.7647 -0.5668 0.0104 0.024 Uiso 1 1 calc R
H7B H 0.7179 -0.4355 -0.0270 0.024 Uiso 1 1 calc R
C8 C 0.84363(16) -0.4101(2) -0.0120(2) 0.0198(6) Uani 1 1 d .
H8A H 0.8541 -0.4264 -0.0979 0.024 Uiso 1 1 calc R
H8B H 0.8885 -0.4506 0.0344 0.024 Uiso 1 1 calc R
C9 C 0.84220(16) -0.2636(2) 0.0113(2) 0.0165(5) Uani 1 1 d .
H9A H 0.8958 -0.2253 -0.0106 0.020 Uiso 1 1 calc R
H9B H 0.7996 -0.2223 -0.0389 0.020 Uiso 1 1 calc R
C10 C 0.91123(14) 0.1987(2) 0.2761(2) 0.0142(5) Uani 1 1 d .
H10 H 0.9603 0.1575 0.3140 0.017 Uiso 1 1 calc R
C11 C 0.94238(16) 0.2887(2) 0.1776(2) 0.0185(5) Uani 1 1 d .
H11A H 0.9722 0.2366 0.1171 0.022 Uiso 1 1 calc R
H11B H 0.8953 0.3309 0.1375 0.022 Uiso 1 1 calc R
C12 C 0.99892(18) 0.3927(3) 0.2280(3) 0.0254(6) Uani 1 1 d .
H12A H 1.0144 0.4541 0.1636 0.030 Uiso 1 1 calc R
H12B H 1.0496 0.3510 0.2580 0.030 Uiso 1 1 calc R
C13 C 0.95793(17) 0.4680(2) 0.3296(2) 0.0232(7) Uani 1 1 d .
H13A H 0.9981 0.5287 0.3656 0.028 Uiso 1 1 calc R
H13B H 0.9122 0.5203 0.2970 0.028 Uiso 1 1 calc R
C14 C 0.92548(17) 0.3770(3) 0.4256(2) 0.0201(6) Uani 1 1 d .
H14A H 0.8963 0.4286 0.4871 0.024 Uiso 1 1 calc R
H14B H 0.9720 0.3323 0.4649 0.024 Uiso 1 1 calc R
C15 C 0.86706(16) 0.2749(3) 0.3734(2) 0.0170(5) Uani 1 1 d .
H15A H 0.8487 0.2148 0.4372 0.020 Uiso 1 1 calc R
H15B H 0.8182 0.3185 0.3394 0.020 Uiso 1 1 calc R
C16 C 1.08414(16) -0.0056(3) 0.2601(3) 0.0260(7) Uani 1 1 d .
H16 H 1.0873 0.0862 0.2495 0.031 Uiso 1 1 calc R
C17 C 1.06154(16) -0.0986(3) 0.1703(3) 0.0244(6) Uani 1 1 d .
H17 H 1.0441 -0.0785 0.0914 0.029 Uiso 1 1 calc R
C18 C 1.06961(16) -0.2250(3) 0.2188(2) 0.0201(6) Uani 1 1 d .
H18 H 1.0640 -0.3053 0.1774 0.024 Uiso 1 1 calc R
C19 C 1.08750(16) -0.2084(3) 0.3405(2) 0.0204(6) Uani 1 1 d .
H19 H 1.0906 -0.2762 0.3981 0.024 Uiso 1 1 calc R
C20 C 1.10037(15) -0.0720(3) 0.3638(3) 0.0260(7) Uani 1 1 d .
H20 H 1.1171 -0.0347 0.4376 0.031 Uiso 1 1 calc R

loop_
_atom_site_aniso_label
_atom_site_aniso_U_11
_atom_site_aniso_U_22
_atom_site_aniso_U_33
_atom_site_aniso_U_23
_atom_site_aniso_U_13
_atom_site_aniso_U_12
Ni1 0.00950(13) 0.01469(13) 0.01301(13) 0.00046(17) -0.00064(15) 0.00009(12)
Cl1 0.0177(3) 0.0350(4) 0.0169(3) 0.0062(3) 0.0035(3) 0.0008(3)
N1 0.0111(10) 0.0152(10) 0.0159(10) 0.0012(9) -0.0016(8) -0.0007(8)
N2 0.0120(10) 0.0134(10) 0.0177(10) -0.0012(9) -0.0014(8) -0.0006(8)
C1 0.0148(12) 0.0140(12) 0.0124(11) -0.0009(10) 0.0026(10) -0.0028(10)
C2 0.0103(11) 0.0206(13) 0.0207(13) 0.0037(11) -0.0019(10) -0.0004(10)
C3 0.0130(12) 0.0171(13) 0.0221(13) 0.0046(12) -0.0015(11) 0.0034(10)
C4 0.0129(12) 0.0122(11) 0.0164(12) 0.0001(10) -0.0033(10) 0.0014(9)
C5 0.0158(12) 0.0200(13) 0.0161(12) 0.0001(10) 0.0008(10) -0.0033(11)
C6 0.0172(12) 0.0185(13) 0.0220(13) 0.0036(11) -0.0001(11) -0.0067(11)
C7 0.0181(14) 0.0185(12) 0.0235(15) -0.0057(11) -0.0036(12) -0.0039(11)
C8 0.0191(13) 0.0189(13) 0.0214(13) -0.0042(11) 0.0013(11) -0.0002(11)
C9 0.0146(12) 0.0176(13) 0.0172(12) 0.0022(10) 0.0025(10) -0.0003(10)
C10 0.0119(11) 0.0123(11) 0.0183(13) -0.0009(9) 0.0007(9) -0.0013(9)
C11 0.0198(13) 0.0190(13) 0.0166(12) -0.0012(11) 0.0014(11) -0.0040(11)
C12 0.0252(14) 0.0258(16) 0.0253(15) 0.0039(13) 0.0013(12) -0.0090(12)
C13 0.0256(14) 0.0142(12) 0.0299(18) -0.0036(11) -0.0101(11) -0.0014(10)
C14 0.0198(13) 0.0219(14) 0.0186(13) -0.0058(11) -0.0055(11) 0.0046(11)
C15 0.0172(13) 0.0182(13) 0.0157(12) 0.0004(10) 0.0013(10) 0.0007(11)
C16 0.0118(13) 0.0190(14) 0.0473(18) 0.0022(13) 0.0102(12) -0.0022(11)
C17 0.0126(12) 0.0379(17) 0.0228(13) 0.0101(13) 0.0053(11) 0.0027(12)
C18 0.0154(13) 0.0207(14) 0.0241(13) -0.0079(12) 0.0043(11) 0.0017(11)
C19 0.0136(13) 0.0235(14) 0.0240(14) 0.0034(11) -0.0007(10) 0.0054(11)
C20 0.0101(13) 0.0366(17) 0.0314(16) -0.0131(14) -0.0051(12) -0.0014(13)

loop_
_atom_type_symbol
_atom_type_description
_atom_type_scat_dispersion_real
_atom_type_scat_dispersion_imag
_atom_type_scat_source
Ni Ni 0.3393 1.1124 'International Tables Vol C Tables 4.2.6.8 and 6.1.1.4'
Cl Cl 0.1484 0.1585 'International Tables Vol C Tables 4.2.6.8 and 6.1.1.4'
N N 0.0061 0.0033 'International Tables Vol C Tables 4.2.6.8 and 6.1.1.4'
C C 0.0033 0.0016 'International Tables Vol C Tables 4.2.6.8 and 6.1.1.4'
H H 0.0000 0.0000 'International Tables Vol C Tables 4.2.6.8 and 6.1.1.4'

loop_
_geom_angle_atom_site_label_1
_geom_angle_atom_site_label_2
_geom_angle_atom_site_label_3
_geom_angle
C1 Ni1 C17 100.54(11)
C1 Ni1 C16 109.83(11)
C17 Ni1 C16 39.92(11)
C1 Ni1 C19 163.97(10)
C17 Ni1 C19 64.97(10)
C16 Ni1 C19 64.07(10)
C1 Ni1 C18 126.10(10)
C17 Ni1 C18 39.03(11)
C16 Ni1 C18 65.00(11)
C19 Ni1 C18 38.09(10)
C1 Ni1 Cl1 93.00(8)
C17 Ni1 Cl1 162.18(8)
C16 Ni1 Cl1 143.72(9)
C19 Ni1 Cl1 99.96(8)
C18 Ni1 Cl1 123.16(8)
C1 Ni1 C20 142.97(11)
C17 Ni1 C20 64.59(12)
C16 Ni1 C20 36.93(11)
C19 Ni1 C20 38.77(10)
C18 Ni1 C20 64.16(11)
Cl1 Ni1 C20 110.26(8)
C1 N1 C2 110.8(2)
C1 N1 C4 124.0(2)
C2 N1 C4 125.1(2)
C1 N2 C3 110.5(2)
C1 N2 C10 123.8(2)
C3 N2 C10 125.5(2)
N2 C1 N1 104.9(2)
N2 C1 Ni1 128.34(18)
N1 C1 Ni1 126.59(18)
C3 C2 N1 106.7(2)
C3 C2 H2 126.7
N1 C2 H2 126.7
C2 C3 N2 107.0(2)
C2 C3 H3 126.5
N2 C3 H3 126.5
N1 C4 C9 110.4(2)
N1 C4 C5 110.8(2)
C9 C4 C5 111.7(2)
N1 C4 H4 107.9
C9 C4 H4 107.9
C5 C4 H4 107.9
C4 C5 C6 110.6(2)
C4 C5 H5A 109.5
C6 C5 H5A 109.5
C4 C5 H5B 109.5
C6 C5 H5B 109.5
H5A C5 H5B 108.1
C5 C6 C7 111.3(2)
C5 C6 H6A 109.4
C7 C6 H6A 109.4
C5 C6 H6B 109.4
C7 C6 H6B 109.4
H6A C6 H6B 108.0
C8 C7 C6 110.8(2)
C8 C7 H7A 109.5
C6 C7 H7A 109.5
C8 C7 H7B 109.5
C6 C7 H7B 109.5
H7A C7 H7B 108.1
C7 C8 C9 110.4(2)
C7 C8 H8A 109.6
C9 C8 H8A 109.6
C7 C8 H8B 109.6
C9 C8 H8B 109.6
H8A C8 H8B 108.1
C4 C9 C8 110.30(19)
C4 C9 H9A 109.6
C8 C9 H9A 109.6
C4 C9 H9B 109.6
C8 C9 H9B 109.6
H9A C9 H9B 108.1
N2 C10 C15 113.2(2)
N2 C10 C11 110.56(19)
C15 C10 C11 111.4(2)
N2 C10 H10 107.1
C15 C10 H10 107.1
C11 C10 H10 107.1
C12 C11 C10 111.0(2)
C12 C11 H11A 109.4
C10 C11 H11A 109.4
C12 C11 H11B 109.4
C10 C11 H11B 109.4
H11A C11 H11B 108.0
C11 C12 C13 111.4(2)
C11 C12 H12A 109.4
C13 C12 H12A 109.4
C11 C12 H12B 109.4
C13 C12 H12B 109.4
H12A C12 H12B 108.0
C14 C13 C12 111.6(2)
C14 C13 H13A 109.3
C12 C13 H13A 109.3
C14 C13 H13B 109.3
C12 C13 H13B 109.3
H13A C13 H13B 108.0
C13 C14 C15 111.6(2)
C13 C14 H14A 109.3
C15 C14 H14A 109.3
C13 C14 H14B 109.3
C15 C14 H14B 109.3
H14A C14 H14B 108.0
C10 C15 C14 109.2(2)
C10 C15 H15A 109.8
C14 C15 H15A 109.8
C10 C15 H15B 109.8
C14 C15 H15B 109.8
H15A C15 H15B 108.3
C20 C16 C17 108.2(2)
C20 C16 Ni1 73.77(16)
C17 C16 Ni1 67.03(15)
C20 C16 H16 125.9
C17 C16 H16 125.9
Ni1 C16 H16 124.8
C18 C17 C16 108.5(3)
C18 C17 Ni1 74.49(16)
C16 C17 Ni1 73.05(15)
C18 C17 H17 125.8
C16 C17 H17 125.8
Ni1 C17 H17 118.6
C19 C18 C17 106.3(3)
C19 C18 Ni1 70.03(16)
C17 C18 Ni1 66.48(15)
C19 C18 H18 126.8
C17 C18 H18 126.8
Ni1 C18 H18 128.1
C18 C19 C20 109.0(2)
C18 C19 Ni1 71.88(16)
C20 C19 Ni1 72.71(14)
C18 C19 H19 125.5
C20 C19 H19 125.5
Ni1 C19 H19 121.6
C16 C20 C19 107.5(2)
C16 C20 Ni1 69.30(16)
C19 C20 Ni1 68.51(14)
C16 C20 H20 126.3
C19 C20 H20 126.3
Ni1 C20 H20 127.5

loop_
_geom_bond_atom_site_label_1
_geom_bond_atom_site_label_2
_geom_bond_distance
Ni1 C1 1.886(2)
Ni1 C17 2.056(3)
Ni1 C16 2.136(3)
Ni1 C19 2.137(3)
Ni1 C18 2.160(3)
Ni1 Cl1 2.1884(7)
Ni1 C20 2.192(3)
N1 C1 1.350(3)
N1 C2 1.380(3)
N1 C4 1.472(3)
N2 C1 1.350(3)
N2 C3 1.381(3)
N2 C10 1.460(3)
C2 C3 1.341(3)
C2 H2 0.9500
C3 H3 0.9500
C4 C9 1.518(3)
C4 C5 1.525(3)
C4 H4 1.0000
C5 C6 1.530(3)
C5 H5A 0.9900
C5 H5B 0.9900
C6 C7 1.531(4)
C6 H6A 0.9900
C6 H6B 0.9900
C7 C8 1.524(3)
C7 H7A 0.9900
C7 H7B 0.9900
C8 C9 1.524(3)
C8 H8A 0.9900
C8 H8B 0.9900
C9 H9A 0.9900
C9 H9B 0.9900
C10 C15 1.521(3)
C10 C11 1.525(3)
C10 H10 1.0000
C11 C12 1.520(4)
C11 H11A 0.9900
C11 H11B 0.9900
C12 C13 1.529(4)
C12 H12A 0.9900
C12 H12B 0.9900
C13 C14 1.518(4)
C13 H13A 0.9900
C13 H13B 0.9900
C14 C15 1.532(4)
C14 H14A 0.9900
C14 H14B 0.9900
C15 H15A 0.9900
C15 H15B 0.9900
C16 C20 1.372(4)
C16 C17 1.433(4)
C16 H16 0.9500
C17 C18 1.412(4)
C17 H17 0.9500
C18 C19 1.402(4)
C18 H18 0.9500
C19 C20 1.438(4)
C19 H19 0.9500
C20 H20 0.9500

loop_
_geom_torsion_atom_site_label_1
_geom_torsion_atom_site_label_2
_geom_torsion_atom_site_label_3
_geom_torsion_atom_site_label_4
_geom_torsion
C3 N2 C1 N1 -0.2(3)
C10 N2 C1 N1 -176.5(2)
C3 N2 C1 Ni1 -176.00(18)
C10 N2 C1 Ni1 7.7(4)
C2 N1 C1 N2 0.4(3)
C4 N1 C1 N2 179.3(2)
C2 N1 C1 Ni1 176.31(17)
C4 N1 C1 Ni1 -4.8(3)
C17 Ni1 C1 N2 -91.3(2)
C16 Ni1 C1 N2 -51.0(2)
C19 Ni1 C1 N2 -115.6(4)
C18 Ni1 C1 N2 -123.9(2)
Cl1 Ni1 C1 N2 100.3(2)
C20 Ni1 C1 N2 -29.9(3)
C17 Ni1 C1 N1 93.7(2)
C16 Ni1 C1 N1 134.1(2)
C19 Ni1 C1 N1 69.4(5)
C18 Ni1 C1 N1 61.1(3)
Cl1 Ni1 C1 N1 -74.6(2)
C20 Ni1 C1 N1 155.2(2)
C1 N1 C2 C3 -0.5(3)
C4 N1 C2 C3 -179.3(2)
N1 C2 C3 N2 0.3(3)
C1 N2 C3 C2 -0.1(3)
C10 N2 C3 C2 176.1(2)
C1 N1 C4 C9 -107.8(3)
C2 N1 C4 C9 70.9(3)
C1 N1 C4 C5 127.9(2)
C2 N1 C4 C5 -53.4(3)
N1 C4 C5 C6 179.1(2)
C9 C4 C5 C6 55.6(3)
C4 C5 C6 C7 -54.5(3)
C5 C6 C7 C8 55.9(3)
C6 C7 C8 C9 -57.4(3)
N1 C4 C9 C8 178.78(19)
C5 C4 C9 C8 -57.4(3)
C7 C8 C9 C4 58.0(3)
C1 N2 C10 C15 -121.9(2)
C3 N2 C10 C15 62.4(3)
C1 N2 C10 C11 112.4(3)
C3 N2 C10 C11 -63.3(3)
N2 C10 C11 C12 -175.9(2)
C15 C10 C11 C12 57.4(3)
C10 C11 C12 C13 -54.1(3)
C11 C12 C13 C14 53.5(3)
C12 C13 C14 C15 -55.3(3)
N2 C10 C15 C14 176.6(2)
C11 C10 C15 C14 -58.1(3)
C13 C14 C15 C10 57.1(3)
C1 Ni1 C16 C20 158.85(16)
C17 Ni1 C16 C20 -118.5(2)
C19 Ni1 C16 C20 -37.26(15)
C18 Ni1 C16 C20 -79.62(17)
Cl1 Ni1 C16 C20 33.0(2)
C1 Ni1 C16 C17 -82.64(18)
C19 Ni1 C16 C17 81.25(17)
C18 Ni1 C16 C17 38.89(16)
Cl1 Ni1 C16 C17 151.53(14)
C20 Ni1 C16 C17 118.5(2)
C20 C16 C17 C18 -4.0(3)
Ni1 C16 C17 C18 -66.63(19)
C20 C16 C17 Ni1 62.67(19)
C1 Ni1 C17 C18 -136.23(17)
C16 Ni1 C17 C18 115.4(2)
C19 Ni1 C17 C18 36.56(16)
Cl1 Ni1 C17 C18 2.6(4)
C20 Ni1 C17 C18 79.61(18)
C1 Ni1 C17 C16 108.39(17)
C19 Ni1 C17 C16 -78.82(17)
C18 Ni1 C17 C16 -115.4(2)
Cl1 Ni1 C17 C16 -112.8(3)
C20 Ni1 C17 C16 -35.77(15)
C16 C17 C18 C19 6.7(3)
Ni1 C17 C18 C19 -58.96(19)
C16 C17 C18 Ni1 65.68(18)
C1 Ni1 C18 C19 176.29(16)
C17 Ni1 C18 C19 119.0(2)
C16 Ni1 C18 C19 79.20(18)
Cl1 Ni1 C18 C19 -60.07(18)
C20 Ni1 C18 C19 38.16(16)
C1 Ni1 C18 C17 57.3(2)
C16 Ni1 C18 C17 -39.77(18)
C19 Ni1 C18 C17 -119.0(2)
Cl1 Ni1 C18 C17 -179.05(14)
C20 Ni1 C18 C17 -80.82(19)
C17 C18 C19 C20 -7.0(3)
Ni1 C18 C19 C20 -63.70(18)
C17 C18 C19 Ni1 56.71(18)
C1 Ni1 C19 C18 -10.9(5)
C17 Ni1 C19 C18 -37.45(17)
C16 Ni1 C19 C18 -81.88(18)
Cl1 Ni1 C19 C18 132.56(16)
C20 Ni1 C19 C18 -117.4(2)
C1 Ni1 C19 C20 106.5(4)
C17 Ni1 C19 C20 79.94(18)
C16 Ni1 C19 C20 35.51(16)
C18 Ni1 C19 C20 117.4(2)
Cl1 Ni1 C19 C20 -110.05(15)
C17 C16 C20 C19 -0.4(3)
Ni1 C16 C20 C19 58.02(17)
C17 C16 C20 Ni1 -58.41(18)
C18 C19 C20 C16 4.7(3)
Ni1 C19 C20 C16 -58.51(18)
C18 C19 C20 Ni1 63.17(19)
C1 Ni1 C20 C16 -34.3(2)
C17 Ni1 C20 C16 38.63(16)
C19 Ni1 C20 C16 119.6(2)
C18 Ni1 C20 C16 82.12(18)
Cl1 Ni1 C20 C16 -159.90(14)
C1 Ni1 C20 C19 -153.91(17)
C17 Ni1 C20 C19 -80.98(17)
C16 Ni1 C20 C19 -119.6(2)
C18 Ni1 C20 C19 -37.49(16)
Cl1 Ni1 C20 C19 80.49(15)
